data_4128430
loop_
_publ_author_name
'Hirscher, Nathanael A.'
'Perez Sierra, Danny'
'Agapie, Theodor'

_publ_section_title
;
 Robust Chromium Precursors for Catalysis: Isolation and Structure of a
 Single-Component Ethylene Tetramerization Precatalyst.
;
_journal_issue 14
_journal_name_full 'Journal of the American Chemical Society'
_journal_page_first 6022
_journal_page_last 6029
_journal_paper_doi 10.1021/jacs.9b01387
_journal_volume 141
_journal_year 2019
_chemical_formula_moiety 'C45 H45 Cr O3'
_chemical_formula_sum 'C45 H45 Cr O3'
_chemical_formula_weight 685.81
_space_group_crystal_system monoclinic
_space_group_IT_number 14
_space_group_name_Hall '-P 2ybc'
_space_group_name_H-M_alt 'P 1 21/c 1'
_atom_sites_solution_hydrogens geom
_audit_creation_date 2019-01-12
_audit_creation_method
;
Olex2 1.2
(compiled 2018.05.29 svn.r3508 for OlexSys, GUI svn.r5506)
;
_cell_angle_alpha 90
_cell_angle_beta 103.123(3)
_cell_angle_gamma 90
_cell_formula_units_Z 4
_cell_length_a 11.5802(10)
_cell_length_b 15.8845(12)
_cell_length_c 20.0281(17)
_cell_measurement_reflns_used 9592
_cell_measurement_temperature 100(2)
_cell_measurement_theta_max 36.139
_cell_measurement_theta_min 2.618
_cell_volume 3587.9(5)
_computing_cell_refinement 'SAINT V8.38A (?, 2016)'
_computing_data_reduction 'SAINT V8.38A (?, 2016)'
_computing_molecular_graphics 'Olex2 (Dolomanov et al., 2009)'
_computing_publication_material 'Olex2 (Dolomanov et al., 2009)'
_computing_structure_refinement 'XL (Sheldrick, 2008)'
_diffrn_ambient_temperature 99.99
_diffrn_measured_fraction_theta_full 0.999
_diffrn_measured_fraction_theta_max 0.999
_diffrn_measurement_device_type 'Bruker APEX-II CCD'
_diffrn_measurement_method '\f and \w scans'
_diffrn_radiation_type MoK\a
_diffrn_radiation_wavelength 0.71073
_diffrn_reflns_av_R_equivalents 0.0701
_diffrn_reflns_av_unetI/netI 0.0305
_diffrn_reflns_Laue_measured_fraction_full 0.999
_diffrn_reflns_Laue_measured_fraction_max 0.999
_diffrn_reflns_limit_h_max 19
_diffrn_reflns_limit_h_min -19
_diffrn_reflns_limit_k_max 26
_diffrn_reflns_limit_k_min -26
_diffrn_reflns_limit_l_max 33
_diffrn_reflns_limit_l_min -33
_diffrn_reflns_number 210362
_diffrn_reflns_point_group_measured_fraction_full 0.999
_diffrn_reflns_point_group_measured_fraction_max 0.999
_diffrn_reflns_theta_full 25.242
_diffrn_reflns_theta_max 36.313
_diffrn_reflns_theta_min 2.451
_diffrn_standards_number 0
_exptl_absorpt_coefficient_mu 0.359
_exptl_absorpt_correction_T_max 0.7471
_exptl_absorpt_correction_T_min 0.7082
_exptl_absorpt_correction_type multi-scan
_exptl_absorpt_process_details
'SADABS-2016/2 (Bruker,2016/2) was used for absorption correction. wR2(int) was 0.0828 before and 0.0617 after correction. The Ratio of minimum to maximum transmission is 0.9479. The \l/2 correction factor is Not present.'
_exptl_crystal_colour green
_exptl_crystal_colour_primary green
_exptl_crystal_density_diffrn 1.270
_exptl_crystal_description block
_exptl_crystal_F_000 1452
_exptl_crystal_size_max 0.314
_exptl_crystal_size_mid 0.245
_exptl_crystal_size_min 0.22
_refine_diff_density_max 0.703
_refine_diff_density_min -0.619
_refine_diff_density_rms 0.068
_refine_ls_extinction_method none
_refine_ls_goodness_of_fit_ref 1.059
_refine_ls_hydrogen_treatment constr
_refine_ls_matrix_type full
_refine_ls_number_parameters 442
_refine_ls_number_reflns 17385
_refine_ls_number_restraints 0
_refine_ls_restrained_S_all 1.059
_refine_ls_R_factor_all 0.0594
_refine_ls_R_factor_gt 0.0409
_refine_ls_shift/su_max 0.002
_refine_ls_shift/su_mean 0.000
_refine_ls_structure_factor_coef Fsqd
_refine_ls_weighting_details 'w=1/[\s^2^(Fo^2^)+(0.0586P)^2^+1.0790P] where P=(Fo^2^+2Fc^2^)/3'
_refine_ls_weighting_scheme calc
_refine_ls_wR_factor_gt 0.1106
_refine_ls_wR_factor_ref 0.1225
_reflns_Friedel_coverage 0.000
_reflns_number_gt 13691
_reflns_number_total 17385
_reflns_threshold_expression 'I > 2\s(I)'
_cod_data_source_file ja9b01387_si_001.cif
_cod_data_source_block v18158_a
_cod_database_code 4128430
_shelx_shelxl_version_number 2014/7
_shelx_space_group_comment
;
The symmetry employed for this shelxl refinement is uniquely defined
by the following loop, which should always be used as a source of
symmetry information in preference to the above space-group names.
They are only intended as comments.
;
_shelx_estimated_absorpt_t_max 0.925
_shelx_estimated_absorpt_t_min 0.896
_olex2_refinement_description
;
1. Fixed Uiso
 At 1.2 times of:
  All C(H) groups, All C(H,H) groups
2.a Secondary CH2 refined with riding coordinates:
 C23(H23A,H23B), C39(H39A,H39B), C24(H24A,H24B), C11(H11A,H11B), C38(H38A,
 H38B), C25(H25A,H25B), C37(H37A,H37B), C9(H9A,H9B), C10(H10A,H10B)
2.b Aromatic/amide H refined with riding coordinates:
 C18(H18), C21(H21), C35(H35), C32(H32), C19(H19), C33(H33), C20(H20),
 C15(H15), C34(H34), C41(H41), C17(H17), C16(H16), C13(H13), C27(H27), C4(H4),
 C45(H45), C29(H29), C30(H30), C14(H14), C31(H31), C42(H42), C44(H44), C5(H5),
 C28(H28), C43(H43), C6(H6), C7(H7)
;
_olex2_submission_special_instructions 'No special instructions were received'

loop_
_space_group_symop_operation_xyz
'x, y, z'
'-x, y+1/2, -z+1/2'
'-x, -y, -z'
'x, -y-1/2, z-1/2'

loop_
_atom_site_label
_atom_site_type_symbol
_atom_site_fract_x
_atom_site_fract_y
_atom_site_fract_z
_atom_site_U_iso_or_equiv
_atom_site_adp_type
_atom_site_occupancy
_atom_site_site_symmetry_order
_atom_site_calc_flag
_atom_site_refinement_flags_posn
Cr1 Cr 0.22614(2) 0.67240(2) 0.62808(2) 0.01400(4) Uani 1 1 d .
O1 O 0.20005(7) 0.71399(5) 0.52341(4) 0.01877(13) Uani 1 1 d .
O2 O 0.26264(7) 0.54827(4) 0.59005(4) 0.01845(13) Uani 1 1 d .
O3 O 0.61561(7) 0.78712(5) 0.66808(4) 0.02195(14) Uani 1 1 d .
C12 C 0.03668(9) 0.70873(6) 0.41855(5) 0.01892(16) Uani 1 1 d .
C1 C 0.22003(9) 0.79719(6) 0.65322(5) 0.01828(16) Uani 1 1 d .
C18 C -0.03661(9) 0.69588(6) 0.61687(5) 0.01854(16) Uani 1 1 d .
H18 H -0.0203 0.7532 0.6089 0.022 Uiso 1 1 calc R
C21 C -0.08837(9) 0.52919(7) 0.63614(6) 0.02127(18) Uani 1 1 d .
H21 H -0.1064 0.4716 0.6415 0.026 Uiso 1 1 calc R
C22 C 0.02821(9) 0.55243(6) 0.63668(5) 0.01701(15) Uani 1 1 d .
C35 C 0.48949(9) 0.62018(7) 0.81520(6) 0.02170(18) Uani 1 1 d .
H35 H 0.5737 0.6199 0.8272 0.026 Uiso 1 1 calc R
C32 C 0.24471(9) 0.62124(6) 0.77964(5) 0.01930(16) Uani 1 1 d .
H32 H 0.1605 0.6216 0.7683 0.023 Uiso 1 1 calc R
C19 C -0.15275(9) 0.67261(7) 0.61798(6) 0.02251(18) Uani 1 1 d .
H19 H -0.2136 0.7139 0.6119 0.027 Uiso 1 1 calc R
C33 C 0.30318(10) 0.59850(6) 0.84600(5) 0.02100(18) Uani 1 1 d .
H33 H 0.2591 0.5844 0.8790 0.025 Uiso 1 1 calc R
C26 C 0.42689(9) 0.45996(6) 0.57255(6) 0.01973(17) Uani 1 1 d .
C3 C 0.30526(9) 0.64360(6) 0.72870(5) 0.01667(15) Uani 1 1 d .
C20 C -0.17853(10) 0.58879(8) 0.62796(6) 0.0246(2) Uani 1 1 d .
H20 H -0.2569 0.5723 0.6292 0.030 Uiso 1 1 calc R
C2 C 0.05663(8) 0.63727(6) 0.62712(5) 0.01614(15) Uani 1 1 d .
C15 C -0.15406(10) 0.78158(8) 0.32571(7) 0.0285(2) Uani 1 1 d .
H15 H -0.2195 0.8054 0.2939 0.034 Uiso 1 1 calc R
C36 C 0.43020(9) 0.64438(6) 0.74900(5) 0.01757(16) Uani 1 1 d .
C34 C 0.42638(10) 0.59664(7) 0.86349(6) 0.02369(19) Uani 1 1 d .
H34 H 0.4671 0.5794 0.9081 0.028 Uiso 1 1 calc R
C23 C 0.12250(9) 0.48479(6) 0.64849(6) 0.02019(17) Uani 1 1 d .
H23A H 0.1814 0.4976 0.6914 0.024 Uiso 1 1 calc R
H23B H 0.0851 0.4302 0.6548 0.024 Uiso 1 1 calc R
C41 C 0.84625(11) 0.91095(8) 0.63933(7) 0.0271(2) Uani 1 1 d .
H41 H 0.8894 0.9128 0.6857 0.032 Uiso 1 1 calc R
C17 C -0.07187(10) 0.71971(7) 0.43632(6) 0.02378(19) Uani 1 1 d .
H17 H -0.0812 0.7025 0.4802 0.029 Uiso 1 1 calc R
C8 C 0.27129(9) 0.85919(6) 0.61879(6) 0.02167(18) Uani 1 1 d .
C16 C -0.16674(11) 0.75588(8) 0.38992(7) 0.0282(2) Uani 1 1 d .
H16 H -0.2406 0.7630 0.4023 0.034 Uiso 1 1 calc R
C40 C 0.72738(10) 0.88986(7) 0.62452(6) 0.02318(19) Uani 1 1 d .
C13 C 0.04916(10) 0.73603(8) 0.35449(6) 0.0252(2) Uani 1 1 d .
H13 H 0.1233 0.7298 0.3422 0.030 Uiso 1 1 calc R
C39 C 0.66399(12) 0.86973(7) 0.68002(7) 0.0273(2) Uani 1 1 d .
H39A H 0.7199 0.8724 0.7254 0.033 Uiso 1 1 calc R
H39B H 0.5998 0.9111 0.6795 0.033 Uiso 1 1 calc R
C24 C 0.18645(10) 0.47596(6) 0.59105(6) 0.02135(18) Uani 1 1 d .
H24A H 0.2347 0.4239 0.5976 0.026 Uiso 1 1 calc R
H24B H 0.1279 0.4717 0.5467 0.026 Uiso 1 1 calc R
C27 C 0.43026(11) 0.39006(7) 0.53132(6) 0.0260(2) Uani 1 1 d .
H27 H 0.3830 0.3888 0.4859 0.031 Uiso 1 1 calc R
C11 C 0.13832(10) 0.66410(6) 0.46563(5) 0.02131(18) Uani 1 1 d .
H11A H 0.1076 0.6125 0.4833 0.026 Uiso 1 1 calc R
H11B H 0.1960 0.6464 0.4387 0.026 Uiso 1 1 calc R
C4 C 0.16393(10) 0.82538(7) 0.70409(6) 0.0241(2) Uani 1 1 d .
H4 H 0.1289 0.7851 0.7285 0.029 Uiso 1 1 calc R
C45 C 0.66661(11) 0.88638(9) 0.55604(7) 0.0309(2) Uani 1 1 d .
H45 H 0.5849 0.8718 0.5449 0.037 Uiso 1 1 calc R
C38 C 0.54508(9) 0.76530(6) 0.71518(5) 0.01921(16) Uani 1 1 d .
H38A H 0.4759 0.8034 0.7095 0.023 Uiso 1 1 calc R
H38B H 0.5923 0.7703 0.7629 0.023 Uiso 1 1 calc R
C25 C 0.34518(10) 0.53290(6) 0.54674(6) 0.02086(18) Uani 1 1 d .
H25A H 0.3931 0.5842 0.5452 0.025 Uiso 1 1 calc R
H25B H 0.3002 0.5207 0.4995 0.025 Uiso 1 1 calc R
C37 C 0.50397(9) 0.67503(6) 0.70029(6) 0.01995(17) Uani 1 1 d .
H37A H 0.4564 0.6711 0.6526 0.024 Uiso 1 1 calc R
H37B H 0.5741 0.6381 0.7043 0.024 Uiso 1 1 calc R
C29 C 0.57295(10) 0.32305(7) 0.62267(7) 0.0272(2) Uani 1 1 d .
H29 H 0.6234 0.2769 0.6395 0.033 Uiso 1 1 calc R
C30 C 0.56869(11) 0.39238(8) 0.66407(7) 0.0289(2) Uani 1 1 d .
H30 H 0.6160 0.3935 0.7095 0.035 Uiso 1 1 calc R
C14 C -0.04588(11) 0.77243(9) 0.30812(6) 0.0301(2) Uani 1 1 d .
H14 H -0.0364 0.7909 0.2646 0.036 Uiso 1 1 calc R
C31 C 0.49558(11) 0.46022(7) 0.63938(7) 0.0266(2) Uani 1 1 d .
H31 H 0.4924 0.5072 0.6683 0.032 Uiso 1 1 calc R
C42 C 0.90388(11) 0.92962(9) 0.58675(7) 0.0320(3) Uani 1 1 d .
H42 H 0.9854 0.9446 0.5976 0.038 Uiso 1 1 calc R
C9 C 0.32729(10) 0.83451(7) 0.56070(6) 0.0246(2) Uani 1 1 d .
H9A H 0.3931 0.7948 0.5781 0.030 Uiso 1 1 calc R
H9B H 0.3612 0.8853 0.5437 0.030 Uiso 1 1 calc R
C10 C 0.23997(10) 0.79384(7) 0.50178(6) 0.02183(18) Uani 1 1 d .
H10A H 0.1711 0.8316 0.4861 0.026 Uiso 1 1 calc R
H10B H 0.2783 0.7847 0.4629 0.026 Uiso 1 1 calc R
C44 C 0.72374(13) 0.90385(10) 0.50398(7) 0.0368(3) Uani 1 1 d .
H44 H 0.6814 0.9004 0.4575 0.044 Uiso 1 1 calc R
C5 C 0.15759(13) 0.91024(9) 0.72023(7) 0.0343(3) Uani 1 1 d .
H5 H 0.1165 0.9271 0.7540 0.041 Uiso 1 1 calc R
C28 C 0.50326(12) 0.32130(8) 0.55656(7) 0.0304(2) Uani 1 1 d .
H28 H 0.5049 0.2735 0.5283 0.036 Uiso 1 1 calc R
C43 C 0.84257(12) 0.92634(10) 0.51932(8) 0.0350(3) Uani 1 1 d .
H43 H 0.8813 0.9394 0.4836 0.042 Uiso 1 1 calc R
C6 C 0.21118(15) 0.96997(8) 0.68700(8) 0.0408(4) Uani 1 1 d .
H6 H 0.2089 1.0279 0.6986 0.049 Uiso 1 1 calc R
C7 C 0.26778(13) 0.94452(7) 0.63694(7) 0.0336(3) Uani 1 1 d .
H7 H 0.3051 0.9853 0.6143 0.040 Uiso 1 1 calc R

loop_
_atom_site_aniso_label
_atom_site_aniso_U_11
_atom_site_aniso_U_22
_atom_site_aniso_U_33
_atom_site_aniso_U_23
_atom_site_aniso_U_13
_atom_site_aniso_U_12
Cr1 0.01388(6) 0.01336(6) 0.01392(6) 0.00087(5) 0.00141(5) 0.00010(4)
O1 0.0231(3) 0.0175(3) 0.0142(3) 0.0022(2) 0.0010(2) -0.0011(2)
O2 0.0199(3) 0.0145(3) 0.0220(3) 0.0004(2) 0.0067(3) 0.0013(2)
O3 0.0221(3) 0.0192(3) 0.0259(4) -0.0023(3) 0.0083(3) -0.0040(3)
C12 0.0219(4) 0.0188(4) 0.0145(4) 0.0001(3) 0.0010(3) 0.0001(3)
C1 0.0175(4) 0.0157(4) 0.0189(4) -0.0013(3) -0.0017(3) -0.0003(3)
C18 0.0174(4) 0.0200(4) 0.0173(4) -0.0008(3) 0.0019(3) 0.0017(3)
C21 0.0220(4) 0.0230(4) 0.0192(4) -0.0005(3) 0.0056(3) -0.0059(3)
C22 0.0184(4) 0.0175(4) 0.0149(4) 0.0000(3) 0.0034(3) -0.0017(3)
C35 0.0200(4) 0.0212(4) 0.0208(4) 0.0029(3) -0.0020(3) 0.0004(3)
C32 0.0200(4) 0.0195(4) 0.0177(4) 0.0000(3) 0.0028(3) -0.0006(3)
C19 0.0165(4) 0.0287(5) 0.0213(4) -0.0034(4) 0.0023(3) 0.0031(3)
C33 0.0279(5) 0.0179(4) 0.0168(4) -0.0001(3) 0.0042(4) -0.0026(3)
C26 0.0189(4) 0.0174(4) 0.0233(4) 0.0031(3) 0.0055(3) 0.0038(3)
C3 0.0178(4) 0.0151(3) 0.0159(4) 0.0005(3) 0.0012(3) 0.0005(3)
C20 0.0168(4) 0.0343(5) 0.0233(5) -0.0027(4) 0.0057(4) -0.0042(4)
C2 0.0161(4) 0.0169(4) 0.0146(4) -0.0002(3) 0.0020(3) -0.0006(3)
C15 0.0214(5) 0.0274(5) 0.0319(6) 0.0049(4) -0.0041(4) 0.0007(4)
C36 0.0180(4) 0.0155(3) 0.0176(4) 0.0005(3) 0.0009(3) -0.0001(3)
C34 0.0283(5) 0.0220(4) 0.0175(4) 0.0034(3) -0.0018(4) -0.0012(4)
C23 0.0222(4) 0.0155(4) 0.0220(4) 0.0028(3) 0.0035(3) -0.0009(3)
C41 0.0237(5) 0.0281(5) 0.0283(5) 0.0035(4) 0.0034(4) 0.0004(4)
C17 0.0259(5) 0.0259(5) 0.0197(4) -0.0018(4) 0.0054(4) -0.0001(4)
C8 0.0209(4) 0.0162(4) 0.0232(5) 0.0020(3) -0.0048(3) -0.0022(3)
C16 0.0218(5) 0.0298(5) 0.0321(6) -0.0028(4) 0.0044(4) 0.0019(4)
C40 0.0241(5) 0.0173(4) 0.0287(5) 0.0008(4) 0.0073(4) -0.0009(3)
C13 0.0215(4) 0.0351(5) 0.0175(4) 0.0066(4) 0.0010(4) 0.0000(4)
C39 0.0334(6) 0.0194(4) 0.0317(6) -0.0040(4) 0.0129(5) -0.0069(4)
C24 0.0219(4) 0.0156(4) 0.0268(5) -0.0015(3) 0.0061(4) -0.0009(3)
C27 0.0285(5) 0.0258(5) 0.0237(5) -0.0010(4) 0.0059(4) 0.0072(4)
C11 0.0273(5) 0.0192(4) 0.0149(4) -0.0006(3) -0.0003(3) 0.0029(3)
C4 0.0241(5) 0.0252(5) 0.0201(4) -0.0069(4) -0.0010(4) 0.0022(4)
C45 0.0245(5) 0.0357(6) 0.0314(6) 0.0040(5) 0.0043(4) -0.0054(4)
C38 0.0169(4) 0.0199(4) 0.0205(4) -0.0001(3) 0.0036(3) -0.0004(3)
C25 0.0226(4) 0.0199(4) 0.0209(4) 0.0034(3) 0.0069(4) 0.0063(3)
C37 0.0190(4) 0.0196(4) 0.0210(4) -0.0009(3) 0.0041(3) -0.0016(3)
C29 0.0226(5) 0.0217(4) 0.0374(6) 0.0076(4) 0.0069(4) 0.0063(4)
C30 0.0256(5) 0.0240(5) 0.0326(6) 0.0052(4) -0.0027(4) 0.0024(4)
C14 0.0242(5) 0.0404(6) 0.0223(5) 0.0120(5) -0.0014(4) -0.0016(4)
C31 0.0285(5) 0.0189(4) 0.0282(5) 0.0006(4) -0.0025(4) 0.0028(4)
C42 0.0211(5) 0.0386(6) 0.0356(7) 0.0086(5) 0.0053(4) -0.0002(4)
C9 0.0202(4) 0.0244(5) 0.0269(5) 0.0081(4) 0.0004(4) -0.0053(3)
C10 0.0221(4) 0.0222(4) 0.0203(4) 0.0074(3) 0.0029(3) -0.0012(3)
C44 0.0300(6) 0.0513(8) 0.0271(6) 0.0085(6) 0.0021(5) -0.0063(5)
C5 0.0360(6) 0.0317(6) 0.0287(6) -0.0149(5) -0.0062(5) 0.0103(5)
C28 0.0331(6) 0.0247(5) 0.0349(6) -0.0024(4) 0.0109(5) 0.0090(4)
C43 0.0276(6) 0.0466(7) 0.0316(6) 0.0115(6) 0.0081(5) -0.0010(5)
C6 0.0507(8) 0.0191(5) 0.0403(7) -0.0104(5) -0.0152(6) 0.0060(5)
C7 0.0399(7) 0.0160(4) 0.0353(6) 0.0020(4) -0.0117(5) -0.0040(4)

loop_
_atom_type_symbol
_atom_type_description
_atom_type_scat_dispersion_real
_atom_type_scat_dispersion_imag
_atom_type_scat_source
C C 0.0033 0.0016 'International Tables Vol C Tables 4.2.6.8 and 6.1.1.4'
H H 0.0000 0.0000 'International Tables Vol C Tables 4.2.6.8 and 6.1.1.4'
O O 0.0106 0.0060 'International Tables Vol C Tables 4.2.6.8 and 6.1.1.4'
Cr Cr 0.3209 0.6236 'International Tables Vol C Tables 4.2.6.8 and 6.1.1.4'

loop_
_geom_angle_atom_site_label_1
_geom_angle_atom_site_label_2
_geom_angle_atom_site_label_3
_geom_angle
O1 Cr1 O2 86.16(3)
C1 Cr1 O1 86.41(4)
C1 Cr1 O2 167.50(4)
C1 Cr1 C3 90.40(4)
C3 Cr1 O1 161.90(4)
C3 Cr1 O2 93.56(3)
C2 Cr1 O1 98.80(3)
C2 Cr1 O2 90.67(3)
C2 Cr1 C1 100.39(4)
C2 Cr1 C3 99.30(4)
C11 O1 Cr1 122.97(6)
C10 O1 Cr1 125.15(6)
C10 O1 C11 111.88(8)
C24 O2 Cr1 122.82(6)
C25 O2 Cr1 124.43(6)
C25 O2 C24 111.13(8)
C38 O3 C39 112.07(8)
C17 C12 C11 121.37(10)
C13 C12 C17 119.01(10)
C13 C12 C11 119.55(10)
C8 C1 Cr1 120.93(8)
C4 C1 Cr1 122.37(8)
C4 C1 C8 116.70(10)
C19 C18 H18 118.9
C19 C18 C2 122.13(10)
C2 C18 H18 118.9
C22 C21 H21 119.4
C20 C21 H21 119.4
C20 C21 C22 121.28(10)
C21 C22 C2 120.40(9)
C21 C22 C23 118.41(9)
C2 C22 C23 121.19(9)
C36 C35 H35 119.7
C34 C35 H35 119.7
C34 C35 C36 120.69(10)
C33 C32 H32 118.6
C33 C32 C3 122.79(10)
C3 C32 H32 118.6
C18 C19 H19 120.2
C20 C19 C18 119.62(10)
C20 C19 H19 120.2
C32 C33 H33 120.2
C34 C33 C32 119.61(10)
C34 C33 H33 120.2
C27 C26 C25 120.62(10)
C27 C26 C31 119.11(10)
C31 C26 C25 120.20(10)
C32 C3 Cr1 125.36(7)
C32 C3 C36 116.10(9)
C36 C3 Cr1 118.52(7)
C21 C20 H20 120.4
C19 C20 C21 119.28(10)
C19 C20 H20 120.4
C18 C2 Cr1 121.80(7)
C18 C2 C22 117.24(9)
C22 C2 Cr1 120.97(7)
C16 C15 H15 120.1
C14 C15 H15 120.1
C14 C15 C16 119.81(11)
C35 C36 C3 121.34(9)
C35 C36 C37 118.07(9)
C3 C36 C37 120.54(9)
C35 C34 C33 119.39(10)
C35 C34 H34 120.3
C33 C34 H34 120.3
C22 C23 H23A 108.7
C22 C23 H23B 108.7
H23A C23 H23B 107.6
C24 C23 C22 114.13(9)
C24 C23 H23A 108.7
C24 C23 H23B 108.7
C40 C41 H41 119.6
C40 C41 C42 120.76(12)
C42 C41 H41 119.6
C12 C17 H17 119.9
C16 C17 C12 120.15(11)
C16 C17 H17 119.9
C1 C8 C9 119.94(9)
C7 C8 C1 120.48(12)
C7 C8 C9 119.55(11)
C15 C16 C17 120.42(11)
C15 C16 H16 119.8
C17 C16 H16 119.8
C41 C40 C39 121.61(11)
C41 C40 C45 118.48(11)
C45 C40 C39 119.90(11)
C12 C13 H13 119.6
C12 C13 C14 120.76(11)
C14 C13 H13 119.6
O3 C39 C40 108.18(9)
O3 C39 H39A 110.1
O3 C39 H39B 110.1
C40 C39 H39A 110.1
C40 C39 H39B 110.1
H39A C39 H39B 108.4
O2 C24 C23 110.00(8)
O2 C24 H24A 109.7
O2 C24 H24B 109.7
C23 C24 H24A 109.7
C23 C24 H24B 109.7
H24A C24 H24B 108.2
C26 C27 H27 119.9
C26 C27 C28 120.25(11)
C28 C27 H27 119.9
O1 C11 C12 114.56(8)
O1 C11 H11A 108.6
O1 C11 H11B 108.6
C12 C11 H11A 108.6
C12 C11 H11B 108.6
H11A C11 H11B 107.6
C1 C4 H4 118.8
C5 C4 C1 122.43(12)
C5 C4 H4 118.8
C40 C45 H45 119.6
C44 C45 C40 120.84(12)
C44 C45 H45 119.6
O3 C38 H38A 110.2
O3 C38 H38B 110.2
O3 C38 C37 107.53(8)
H38A C38 H38B 108.5
C37 C38 H38A 110.2
C37 C38 H38B 110.2
O2 C25 C26 111.78(8)
O2 C25 H25A 109.3
O2 C25 H25B 109.3
C26 C25 H25A 109.3
C26 C25 H25B 109.3
H25A C25 H25B 107.9
C36 C37 C38 111.97(8)
C36 C37 H37A 109.2
C36 C37 H37B 109.2
C38 C37 H37A 109.2
C38 C37 H37B 109.2
H37A C37 H37B 107.9
C30 C29 H29 120.2
C28 C29 H29 120.2
C28 C29 C30 119.70(10)
C29 C30 H30 119.8
C29 C30 C31 120.31(12)
C31 C30 H30 119.8
C15 C14 C13 119.82(11)
C15 C14 H14 120.1
C13 C14 H14 120.1
C26 C31 H31 119.7
C30 C31 C26 120.54(11)
C30 C31 H31 119.7
C41 C42 H42 119.9
C43 C42 C41 120.13(12)
C43 C42 H42 119.9
C8 C9 H9A 109.1
C8 C9 H9B 109.1
C8 C9 C10 112.62(9)
H9A C9 H9B 107.8
C10 C9 H9A 109.1
C10 C9 H9B 109.1
O1 C10 C9 110.02(8)
O1 C10 H10A 109.7
O1 C10 H10B 109.7
C9 C10 H10A 109.7
C9 C10 H10B 109.7
H10A C10 H10B 108.2
C45 C44 H44 119.8
C45 C44 C43 120.32(13)
C43 C44 H44 119.8
C4 C5 H5 120.0
C6 C5 C4 119.94(13)
C6 C5 H5 120.0
C27 C28 H28 120.0
C29 C28 C27 120.08(11)
C29 C28 H28 120.0
C42 C43 C44 119.45(13)
C42 C43 H43 120.3
C44 C43 H43 120.3
C5 C6 H6 120.4
C7 C6 C5 119.22(11)
C7 C6 H6 120.4
C8 C7 H7 119.4
C6 C7 C8 121.17(13)
C6 C7 H7 119.4

loop_
_geom_bond_atom_site_label_1
_geom_bond_atom_site_label_2
_geom_bond_distance
Cr1 O1 2.1529(8)
Cr1 O2 2.1893(7)
Cr1 C1 2.0503(10)
Cr1 C3 2.0667(10)
Cr1 C2 2.0366(10)
O1 C11 1.4500(13)
O1 C10 1.4495(12)
O2 C24 1.4514(13)
O2 C25 1.4499(13)
O3 C39 1.4256(13)
O3 C38 1.4236(13)
C12 C17 1.3930(15)
C12 C13 1.3924(15)
C12 C11 1.5076(15)
C1 C8 1.4084(15)
C1 C4 1.4004(16)
C18 H18 0.9500
C18 C19 1.3997(15)
C18 C2 1.4050(14)
C21 H21 0.9500
C21 C22 1.3973(14)
C21 C20 1.3912(16)
C22 C2 1.4106(13)
C22 C23 1.5117(14)
C35 H35 0.9500
C35 C36 1.4013(15)
C35 C34 1.3894(16)
C32 H32 0.9500
C32 C33 1.3952(15)
C32 C3 1.4084(14)
C19 H19 0.9500
C19 C20 1.3888(17)
C33 H33 0.9500
C33 C34 1.3899(17)
C26 C27 1.3896(16)
C26 C25 1.5109(14)
C26 C31 1.3931(16)
C3 C36 1.4113(14)
C20 H20 0.9500
C15 H15 0.9500
C15 C16 1.3884(19)
C15 C14 1.3839(18)
C36 C37 1.5155(15)
C34 H34 0.9500
C23 H23A 0.9900
C23 H23B 0.9900
C23 C24 1.5094(15)
C41 H41 0.9500
C41 C40 1.3819(16)
C41 C42 1.4005(18)
C17 H17 0.9500
C17 C16 1.3919(17)
C8 C9 1.5068(18)
C8 C7 1.4062(16)
C16 H16 0.9500
C40 C39 1.4991(17)
C40 C45 1.3931(18)
C13 H13 0.9500
C13 C14 1.3943(16)
C39 H39A 0.9900
C39 H39B 0.9900
C24 H24A 0.9900
C24 H24B 0.9900
C27 H27 0.9500
C27 C28 1.4032(17)
C11 H11A 0.9900
C11 H11B 0.9900
C4 H4 0.9500
C4 C5 1.3920(17)
C45 H45 0.9500
C45 C44 1.3838(19)
C38 H38A 0.9900
C38 H38B 0.9900
C38 C37 1.5189(14)
C25 H25A 0.9900
C25 H25B 0.9900
C37 H37A 0.9900
C37 H37B 0.9900
C29 H29 0.9500
C29 C30 1.3861(18)
C29 C28 1.386(2)
C30 H30 0.9500
C30 C31 1.3902(16)
C14 H14 0.9500
C31 H31 0.9500
C42 H42 0.9500
C42 C43 1.377(2)
C9 H9A 0.9900
C9 H9B 0.9900
C9 C10 1.5135(16)
C10 H10A 0.9900
C10 H10B 0.9900
C44 H44 0.9500
C44 C43 1.387(2)
C5 H5 0.9500
C5 C6 1.384(2)
C28 H28 0.9500
C43 H43 0.9500
C6 H6 0.9500
C6 C7 1.377(2)
C7 H7 0.9500
